data_2000983
loop_
_publ_author_name
'Smeets, W. J. J.'
'Spek, A. L.'
'van Beek, J. A. M.'
'van Koten, G.'

_publ_section_title
;Structure of
 <i>a</i>-chloro-<i>b</i>-dichloromethylstannio-[<i>dc</i>,<i>ef</i>-bis(8-dimethylamino-1-naphthyl)]platinum(IV)
;
_journal_issue 4
_journal_name_full 'Acta Crystallographica Section C'
_journal_page_first 745
_journal_page_last 747
_journal_paper_doi 10.1107/S0108270191011812
_journal_volume 48
_journal_year 1992
_chemical_formula_moiety 'C25 H27 Cl3 N2 Pt1 Sn1,C1 H2 Cl2'
_chemical_formula_sum 'C26 H29 Cl5 N2 Pt Sn'
_chemical_formula_weight 860.56
_space_group_crystal_system orthorhombic
_space_group_IT_number 19
_space_group_name_Hall 'P 2ac 2ab'
_space_group_name_H-M_alt 'P 21 21 21'
_cell_angle_alpha 90
_cell_angle_beta 90
_cell_angle_gamma 90
_cell_formula_units_Z 4
_cell_length_a 11.0716(4)
_cell_length_b 11.6305(4)
_cell_length_c 22.6463(9)
_cell_volume 2916.12(19)
_diffrn_radiation_type Mo
_diffrn_radiation_wavelength 0.71073
_exptl_absorpt_coefficient_mu 6.18
_exptl_crystal_density_diffrn 1.960
_exptl_crystal_F_000 1648
_cod_data_source_file ge0285.cif
_cod_data_source_block ge0285a
_cod_depositor_comments
;
 Updating space group information and adding the symmetry operation list.

 Antanas Vaitkus,
 2018-06-18
;
_cod_original_cell_volume 2916.1(2)
_cod_original_formula_sum 'C26 H29 Cl5 N2 Pt1 Sn1'
_cod_database_code 2000983

loop_
_space_group_symop_id
_space_group_symop_operation_xyz
1 x,y,z
2 -x+1/2,-y,z+1/2
3 x+1/2,-y+1/2,-z
4 -x,y+1/2,-z+1/2

loop_
_atom_site_label
_atom_site_fract_x
_atom_site_fract_y
_atom_site_fract_z
_atom_site_U_iso_or_equiv
Pt .50707(2) .46220(2) .074190(10) .02810(10)
Sn .44637(5) .59523(4) .15857(2) .0348(2)
Cl(1) .35624(18) .51531(19) .00247(9) .0488(6)
Cl(2) .5898(3) .7351(2) .18897(12) .0700(9)
Cl(3) .2881(2) .7193(2) .12759(11) .0604(8)
N(1) .5694(6) .2887(5) .0308(3) .0407(19)
N(2) .6435(6) .5764(6) .0314(3) .042(2)
C(1) .3878(6) .3522(6) .1099(3) .0313(19)
C(2) .2776(7) .3759(8) .1356(4) .046(3)
C(3) .2080(8) .2911(8) .1646(4) .056(3)
C(4) .2458(8) .1778(8) .1648(4) .057(3)
C(5) .3503(8) .1477(7) .1345(4) .050(3)
C(6) .3895(10) .0324(8) .1319(4) .059(3)
C(7) .4842(12) .0049(7) .0999(5) .077(4)
C(8) .5485(9) .0857(7) .0646(4) .056(3)
C(9) .5158(7) .1997(6) .0679(3) .045(2)
C(10) .4200(7) .2327(6) .1049(3) .037(2)
C(11) .7055(8) .2749(8) .0293(5) .057(3)
C(12) .5207(8) .2734(8) -.0299(3) .054(3)
C(13) .6413(6) .4385(6) .1327(3) .0310(19)
C(14) .6394(7) .3753(7) .1840(3) .042(3)
C(15) .7442(8) .3629(8) .2196(4) .055(3)
C(16) .8483(8) .4157(9) .2033(4) .060(3)
C(17) .8565(7) .4818(8) .1505(4) .052(3)
C(18) .9633(8) .5326(8) .1305(5) .068(4)
C(19) .9671(8) .5920(11) .0796(5) .080(4)
C(20) .8627(8) .6067(10) .0456(5) .067(4)
C(21) .7563(7) .5614(7) .0638(3) .042(2)
C(22) .7503(7) .4962(7) .1166(3) .039(2)
C(23) .6036(9) .6992(7) .0338(5) .057(3)
C(24) .6589(9) .5478(10) -.0331(4) .059(3)
C(25) .3920(10) .5404(9) .2435(4) .062(3)
Cl(4) .0934(5) .5829(5) .3218(3) .183(3)
Cl(5) .0536(8) .3426(5) .3333(3) .200(4)
C(26) .1500(10) .4536(9) .3462(6) .150(11)
H(21) .2469(7) .4549(8) .1345(4) ?
H(31) .1320(8) .3122(8) .1839(4) ?
H(41) .2000(8) .1194(8) .1865(4) ?
H(61) .3460(10) -.0272(8) .1540(4) ?
H(71) .5120(10) -.0751(7) .0999(5) ?
H(81) .6143(9) .0613(7) .0385(4) ?
H(111) .7523(8) .3385(8) .0124(5) ?
H(112) .7146(8) .2066(8) .0044(5) ?
H(113) .7349(8) .2581(8) .0691(5) ?
H(121) .5567(8) .3339(8) -.0544(3) ?
H(122) .4325(8) .2780(8) -.0324(3) ?
H(123) .5476(8) .1980(8) -.0441(3) ?
H(141) .5643(7) .3377(7) .1964(3) ?
H(151) .7414(8) .3171(8) .2559(4) ?
H(161) .9198(8) .4067(9) .2283(4) ?
H(181) 1.0371(8) .5254(8) .1540(5) ?
H(191) 1.0437(8) .6240(10) .0655(5) ?
H(201) .8657(8) .6520(10) .0091(5) ?
H(231) .6094(9) .7277(7) .0744(5) ?
H(232) .5243(9) .7188(7) .0175(5) ?
H(233) .6670(9) .7347(7) .0097(5) ?
H(241) .6994(9) .4730(10) -.0351(4) ?
H(242) .7091(9) .6060(10) -.0524(4) ?
H(243) .5806(9) .5430(10) -.0531(4) ?
H(251) .4630(10) .5509(9) .2687(4) ?
H(252) .3680(10) .4593(9) .2437(4) ?
H(253) .3250(10) .5874(9) .2586(4) ?
H(261) .1660(10) .4580(9) .3887(6) ?
H(262) .2260(10) .4376(9) .3252(6) ?

loop_
_geom_bond_atom_site_label_1
_geom_bond_atom_site_label_2
_geom_bond_distance
Pt Sn 2.5489(5)
Pt Cl(1) 2.410(2)
Pt N(1) 2.348(6)
Pt N(2) 2.233(7)
Pt C(1) 2.009(7)
Pt C(13) 2.010(7)
Sn Cl(2) 2.375(3)
Sn Cl(3) 2.376(2)
Sn C(25) 2.114(9)
N(1) C(9) 1.459(9)
N(1) C(11) 1.516(11)
N(1) C(12) 1.487(10)
N(2) C(21) 1.459(10)
N(2) C(23) 1.496(11)
N(2) C(24) 1.508(11)
C(1) C(2) 1.380(10)
C(1) C(10) 1.439(10)
C(2) C(3) 1.413(13)
C(3) C(4) 1.383(13)
C(4) C(5) 1.390(13)
C(5) C(6) 1.411(13)
C(5) C(10) 1.422(11)
C(6) C(7) 1.314(16)
C(7) C(8) 1.424(14)
C(8) C(9) 1.376(11)
C(9) C(10) 1.405(10)
C(13) C(14) 1.375(10)
C(13) C(22) 1.428(10)
C(14) C(15) 1.420(12)
C(15) C(16) 1.357(13)
C(16) C(17) 1.424(13)
C(17) C(18) 1.397(12)
C(17) C(22) 1.414(11)
C(18) C(19) 1.345(16)
C(19) C(20) 1.399(14)
C(20) C(21) 1.355(12)
C(21) C(22) 1.417(10)
Cl(4) C(26) 1.720(12)
Cl(5) C(26) 1.700(13)
C(2) H(21) .980(10)
C(3) H(31) .980(10)
C(4) H(41) .980(10)
C(6) H(61) .980(10)
C(7) H(71) .980(10)
C(8) H(81) .980(10)
C(11) H(111) .980(10)
C(11) H(112) .980(10)
C(11) H(113) .98(2)
C(12) H(121) .980(10)
C(12) H(122) .980(10)
C(12) H(123) .980(10)
C(14) H(141) .980(10)
C(15) H(151) .980(10)
C(16) H(161) .980(10)
C(18) H(181) .980(10)
C(19) H(191) .980(10)
C(20) H(201) .98(2)
C(23) H(231) .98(2)
C(23) H(232) .980(10)
C(23) H(233) .980(10)
C(24) H(241) .98(2)
C(24) H(242) .980(10)
C(24) H(243) .980(10)
C(25) H(251) .980(10)
C(25) H(252) .980(10)
C(25) H(253) .980(10)
